data_2023221
loop_
_publ_author_name
'D\"oring, Cindy'
'Jones, Peter G.'

_publ_section_title
;
 Crystal structures of seven gold(III) complexes of the form LAuX 3 (L =
 substituted pyridine, X = Cl or Br)
;
_journal_coeditor_code WM5729
_journal_issue 8
_journal_name_full 'Acta Crystallographica Section E Crystallographic Communications'
_journal_page_first 894
_journal_page_last 909
_journal_paper_doi 10.1107/S2056989024007266
_journal_volume 80
_journal_year 2024
_chemical_formula_iupac '[Au Cl3 (C7 H9 N)]'
_chemical_formula_moiety 'C7 H9 Au Cl3 N'
_chemical_formula_sum 'C7 H9 Au Cl3 N'
_chemical_formula_weight 410.47
_chemical_name_systematic
;
Trichlorido(2,6-dimethylpyridine-\k<i>N</i>)gold(III)
;
_space_group_crystal_system monoclinic
_space_group_IT_number 15
_space_group_name_Hall '-C 2yc'
_space_group_name_H-M_alt 'C 1 2/c 1'
_atom_sites_solution_hydrogens geom
_atom_sites_solution_primary direct
_atom_sites_solution_secondary difmap
_audit_creation_method SHELXL-2019/3
_cell_angle_alpha 90
_cell_angle_beta 113.053(3)
_cell_angle_gamma 90
_cell_formula_units_Z 4
_cell_length_a 11.0184(3)
_cell_length_b 10.6600(2)
_cell_length_c 9.7760(3)
_cell_measurement_reflns_used 11513
_cell_measurement_temperature 100(2)
_cell_measurement_theta_max 30.7470
_cell_measurement_theta_min 2.7620
_cell_volume 1056.56(5)
_computing_cell_refinement
;
CrysAlisPro, Version 1.171.37.35 (Rigaku OD, 2020)
;
_computing_data_collection
;
CrysAlisPro, Version 1.171.37.35 (Rigaku OD, 2020)
;
_computing_data_reduction
;
CrysAlisPro, Version 1.171.37.35 (Rigaku OD, 2020)
;
_computing_molecular_graphics
;
Bruker XP, Version 5.1 (Bruker, 1998)
;
_computing_publication_material
;
SHELXL-2019/3 (Sheldrick, 2015)
;
_computing_structure_refinement
;
SHELXL-2019/3 (Sheldrick, 2015)
;
_computing_structure_solution
;
SHELXS-97 (Sheldrick, 2008)
;
_diffrn_ambient_temperature 100(2)
_diffrn_detector_area_resol_mean 16.1419
_diffrn_measured_fraction_theta_full 0.994
_diffrn_measured_fraction_theta_max 0.944
_diffrn_measurement_device_type 'Oxford Diffraction Xcalibur, Eos'
_diffrn_measurement_method '\w scan'
_diffrn_radiation_monochromator graphite
_diffrn_radiation_type MoK\a
_diffrn_radiation_wavelength 0.71073
_diffrn_reflns_av_R_equivalents 0.0295
_diffrn_reflns_av_unetI/netI 0.0160
_diffrn_reflns_limit_h_max 15
_diffrn_reflns_limit_h_min -15
_diffrn_reflns_limit_k_max 15
_diffrn_reflns_limit_k_min -15
_diffrn_reflns_limit_l_max 13
_diffrn_reflns_limit_l_min -14
_diffrn_reflns_number 15246
_diffrn_reflns_theta_full 30.000
_diffrn_reflns_theta_max 31.059
_diffrn_reflns_theta_min 2.773
_diffrn_source 'Enhance (Mo) X-ray Source'
_exptl_absorpt_coefficient_mu 14.629
_exptl_absorpt_correction_T_max 1.00000
_exptl_absorpt_correction_T_min 0.26721
_exptl_absorpt_correction_type multi-scan
_exptl_absorpt_process_details
;
(CrysAlisPro; Rigaku OD, 2020)
;
_exptl_crystal_colour yellow
_exptl_crystal_density_diffrn 2.580
_exptl_crystal_density_method 'not measured'
_exptl_crystal_description block
_exptl_crystal_F_000 752
_exptl_crystal_size_max 0.22
_exptl_crystal_size_mid 0.20
_exptl_crystal_size_min 0.12
_refine_diff_density_max 0.833
_refine_diff_density_min -1.166
_refine_ls_extinction_coef 0.00079(4)
_refine_ls_extinction_expression Fc^*^=kFc[1+0.001xFc^2^\l^3^/sin(2\q)]^-1/4^
_refine_ls_extinction_method
;
SHELXL-2019/3 (Sheldrick, 2015)
;
_refine_ls_goodness_of_fit_ref 1.119
_refine_ls_hydrogen_treatment constr
_refine_ls_matrix_type full
_refine_ls_number_parameters 59
_refine_ls_number_reflns 1600
_refine_ls_number_restraints 0
_refine_ls_restrained_S_all 1.119
_refine_ls_R_factor_all 0.0132
_refine_ls_R_factor_gt 0.0125
_refine_ls_shift/su_max 0.000
_refine_ls_shift/su_mean 0.000
_refine_ls_structure_factor_coef Fsqd
_refine_ls_weighting_details 'w=1/[\s^2^(Fo^2^)+(0.0080P)^2^+2.0823P] where P=(Fo^2^+2Fc^2^)/3'
_refine_ls_weighting_scheme calc
_refine_ls_wR_factor_gt 0.0258
_refine_ls_wR_factor_ref 0.0260
_reflns_number_gt 1553
_reflns_number_total 1600
_reflns_threshold_expression 'I > 2\s(I)'
_cod_data_source_file wm5729.cif
_cod_data_source_block 7
_cod_original_cell_volume 1056.55(5)
_cod_original_sg_symbol_H-M 'C 2/c'
_cod_database_code 2023221
_shelx_space_group_comment
;
The symmetry employed for this shelxl refinement is uniquely defined
by the following loop, which should always be used as a source of
symmetry information in preference to the above space-group names.
They are only intended as comments.
;
_shelx_estimated_absorpt_t_min 0.141
_shelx_estimated_absorpt_t_max 0.273

loop_
_space_group_symop_operation_xyz
'x, y, z'
'-x, y, -z+1/2'
'x+1/2, y+1/2, z'
'-x+1/2, y+1/2, -z+1/2'
'-x, -y, -z'
'x, -y, z-1/2'
'-x+1/2, -y+1/2, -z'
'x+1/2, -y+1/2, z-1/2'

loop_
_atom_site_type_symbol
_atom_site_label
_atom_site_fract_x
_atom_site_fract_y
_atom_site_fract_z
_atom_site_U_iso_or_equiv
_atom_site_adp_type
_atom_site_calc_flag
_atom_site_occupancy
_atom_site_disorder_assembly
_atom_site_disorder_group
Au Au1 0.500000 0.07715(2) 0.250000 0.00999(4) Uani d 1 . .
Cl Cl1 0.500000 -0.13530(6) 0.250000 0.01876(14) Uani d 1 . .
Cl Cl2 0.67610(5) 0.07948(5) 0.47293(6) 0.01738(10) Uani d 1 . .
N N11 0.500000 0.2681(2) 0.250000 0.0116(4) Uani d 1 . .
C C12 0.5772(2) 0.33032(19) 0.1927(2) 0.0134(4) Uani d 1 . .
C C13 0.5773(2) 0.4602(2) 0.1918(2) 0.0188(4) Uani d 1 . .
H H13 0.630269 0.504531 0.151332 0.023 Uiso calc 1 . .
C C14 0.500000 0.5250(3) 0.250000 0.0209(7) Uani d 1 . .
H H14 0.500000 0.614152 0.249999 0.025 Uiso calc 1 . .
C C17 0.6610(2) 0.2555(2) 0.1346(3) 0.0209(4) Uani d 1 . .
H H17A 0.728384 0.210384 0.216707 0.031 Uiso calc 1 . .
H H17B 0.703983 0.311872 0.087995 0.031 Uiso calc 1 . .
H H17C 0.605857 0.195208 0.060762 0.031 Uiso calc 1 . .

loop_
_atom_site_aniso_label
_atom_site_aniso_U_11
_atom_site_aniso_U_22
_atom_site_aniso_U_33
_atom_site_aniso_U_12
_atom_site_aniso_U_13
_atom_site_aniso_U_23
Au1 0.00944(6) 0.00806(5) 0.01165(6) 0.000 0.00326(4) 0.000
Cl1 0.0217(4) 0.0089(3) 0.0221(4) 0.000 0.0047(3) 0.000
Cl2 0.0149(2) 0.0166(2) 0.0153(2) 0.00108(17) 0.00006(19) -0.00011(17)
N11 0.0128(11) 0.0086(10) 0.0119(10) 0.000 0.0031(9) 0.000
C12 0.0121(9) 0.0150(9) 0.0114(9) -0.0026(7) 0.0028(8) -0.0004(7)
C13 0.0205(11) 0.0143(9) 0.0171(10) -0.0062(8) 0.0025(9) 0.0015(8)
C14 0.0222(16) 0.0106(13) 0.0226(16) 0.000 0.0011(13) 0.000
C17 0.0224(11) 0.0214(11) 0.0249(11) -0.0048(9) 0.0157(9) -0.0040(9)

loop_
_atom_type_symbol
_atom_type_description
_atom_type_scat_dispersion_real
_atom_type_scat_dispersion_imag
_atom_type_scat_source
C C 0.0033 0.0016 'International Tables Vol C Tables 4.2.6.8 and 6.1.1.4'
H H 0.0000 0.0000 'International Tables Vol C Tables 4.2.6.8 and 6.1.1.4'
N N 0.0061 0.0033 'International Tables Vol C Tables 4.2.6.8 and 6.1.1.4'
Cl Cl 0.1484 0.1585 'International Tables Vol C Tables 4.2.6.8 and 6.1.1.4'
Au Au -2.0133 8.8022 'International Tables Vol C Tables 4.2.6.8 and 6.1.1.4'

loop_
_geom_angle_atom_site_label_1
_geom_angle_atom_site_label_2
_geom_angle_atom_site_label_3
_geom_angle_site_symmetry_1
_geom_angle_site_symmetry_3
_geom_angle
_geom_angle_publ_flag
N11 Au1 Cl1 . . 180.0 y
N11 Au1 Cl2 . . 89.375(12) y
Cl1 Au1 Cl2 . . 90.625(12) y
N11 Au1 Cl2 . 2_655 89.375(12) ?
Cl1 Au1 Cl2 . 2_655 90.625(12) ?
Cl2 Au1 Cl2 . 2_655 178.75(2) y
C12 N11 C12 2_655 . 121.7(2) y
C12 N11 Au1 2_655 . 119.17(12) ?
C12 N11 Au1 . . 119.16(12) ?
N11 C12 C13 . . 119.4(2) ?
N11 C12 C17 . . 118.50(18) ?
C13 C12 C17 . . 122.0(2) ?
C14 C13 C12 . . 119.8(2) ?
C14 C13 H13 . . 120.1 ?
C12 C13 H13 . . 120.1 ?
C13 C14 C13 . 2_655 119.9(3) ?
C13 C14 H14 . . 120.1 ?
C13 C14 H14 2_655 . 120.1 ?
C12 C17 H17A . . 109.5 ?
C12 C17 H17B . . 109.5 ?
H17A C17 H17B . . 109.5 ?
C12 C17 H17C . . 109.5 ?
H17A C17 H17C . . 109.5 ?
H17B C17 H17C . . 109.5 ?

loop_
_geom_bond_atom_site_label_1
_geom_bond_atom_site_label_2
_geom_bond_site_symmetry_2
_geom_bond_distance
_geom_bond_publ_flag
Au1 N11 . 2.036(2) y
Au1 Cl1 . 2.2648(7) y
Au1 Cl2 . 2.2811(5) y
Au1 Cl2 2_655 2.2811(5) ?
N11 C12 2_655 1.360(2) ?
N11 C12 . 1.360(2) y
C12 C13 . 1.385(3) ?
C12 C17 . 1.491(3) ?
C13 C14 . 1.380(3) ?
C13 H13 . 0.9500 ?
C14 H14 . 0.9500 ?
C17 H17A . 0.9800 ?
C17 H17B . 0.9800 ?
C17 H17C . 0.9800 ?

loop_
_geom_hbond_atom_site_label_D
_geom_hbond_atom_site_label_H
_geom_hbond_atom_site_label_A
_geom_hbond_site_symmetry_A
_geom_hbond_distance_DH
_geom_hbond_distance_HA
_geom_hbond_distance_DA
_geom_hbond_angle_DHA
_geom_hbond_publ_flag
C17 H17C Cl1 5_655 0.98 2.87 3.701(2) 143.5 yes
C14 H14 Cl1 1_565 0.95 2.67 3.621(3) 180.0 yes

loop_
_geom_torsion_atom_site_label_1
_geom_torsion_atom_site_label_2
_geom_torsion_atom_site_label_3
_geom_torsion_atom_site_label_4
_geom_torsion_site_symmetry_1
_geom_torsion_site_symmetry_2
_geom_torsion_site_symmetry_3
_geom_torsion_site_symmetry_4
_geom_torsion
_geom_torsion_publ_flag
Cl2 Au1 N11 C12 . . . 2_655 -92.76(10) y
Cl2 Au1 N11 C12 2_655 . . 2_655 87.24(10) ?
Cl2 Au1 N11 C12 . . . . 87.24(10) y
Cl2 Au1 N11 C12 2_655 . . . -92.76(10) ?
C12 N11 C12 C13 2_655 . . . -0.27(15) ?
Au1 N11 C12 C13 . . . . 179.73(15) ?
C12 N11 C12 C17 2_655 . . . 178.9(2) ?
Au1 N11 C12 C17 . . . . -1.1(2) ?
N11 C12 C13 C14 . . . . 0.5(3) ?
C17 C12 C13 C14 . . . . -178.59(17) ?
C12 C13 C14 C13 . . . 2_655 -0.27(15) ?
